data_4115995
loop_
_publ_author_name
'Cristina Bolzati'
'Alessandra Boschi'
'Adriano Duatti'
'Sushumna Prakash'
'Licia Uccelli'
'Fiorenzo Refosco'
'Francesco Tisato'
'Giuliano Bandoli'

_publ_section_title
;
 Geometrically Controlled Selective Formation of Nitrido Technetium(V)
 Asymmetrical Heterocomplexes with Bidentate Ligands
;
_journal_name_full 'Journal of the American Chemical Society'
_journal_page_first 4510
_journal_page_last 4511
_journal_paper_doi 10.1021/ja993834u
_journal_volume 122
_journal_year 2000
_chemical_formula_sum 'C28 H28 Cl2 N O P2 Tc'
_chemical_formula_weight 625.35
_chemical_name_systematic
; 
 ? 
;
_space_group_IT_number 61
_symmetry_cell_setting orthorhombic
_symmetry_space_group_name_Hall '-P 2ac 2ab'
_symmetry_space_group_name_H-M 'P b c a'
_atom_sites_solution_hydrogens geom
_atom_sites_solution_primary heavy
_atom_sites_solution_secondary difmap
_audit_creation_method SHELXL
_cell_angle_alpha 90.00
_cell_angle_beta 90.00
_cell_angle_gamma 90.00
_cell_formula_units_Z 8
_cell_length_a 20.049(6)
_cell_length_b 13.635(3)
_cell_length_c 20.125(6)
_cell_measurement_reflns_used 50
_cell_measurement_temperature 293(2)
_cell_measurement_theta_max 13.9
_cell_measurement_theta_min 8.8
_cell_volume 5502(3)
_computing_cell_refinement 'P3/P4-PC Vers.4.27 (1991)'
_computing_data_collection 'P3/P4-PC Vers.4.27 (1991)'
_computing_data_reduction 'P3/P4-PC Vers.4.27 (1991)'
_computing_molecular_graphics 'SHELXTL/PC,Vers.5.03 (Sheldrick, 1994)'
_computing_publication_material 'SHELXTL/PC,Vers.5.03 (Sheldrick, 1994)'
_computing_structure_refinement 'SHELXL-93 (Sheldrick, 1993)'
_computing_structure_solution 'SHELXTL/PC,Vers.5.03 (Sheldrick, 1994)'
_diffrn_ambient_temperature 293(2)
_diffrn_measurement_device 'Siemens-Nicolet R3m/V '
_diffrn_measurement_method 'omega-2 theta '
_diffrn_radiation_monochromator graphite
_diffrn_radiation_source 'fine-focus sealed tube'
_diffrn_radiation_type MoK\a
_diffrn_radiation_wavelength 0.71073
_diffrn_reflns_av_R_equivalents 0.0000
_diffrn_reflns_av_sigmaI/netI 0.0588
_diffrn_reflns_limit_h_max 21
_diffrn_reflns_limit_h_min 0
_diffrn_reflns_limit_k_max 14
_diffrn_reflns_limit_k_min 0
_diffrn_reflns_limit_l_max 0
_diffrn_reflns_limit_l_min -21
_diffrn_reflns_number 3608
_diffrn_reflns_theta_max 22.55
_diffrn_reflns_theta_min 2.52
_diffrn_standards_decay_% 0
_diffrn_standards_interval_count 150
_diffrn_standards_number three
_exptl_absorpt_coefficient_mu 0.856
_exptl_absorpt_correction_T_max 0.769
_exptl_absorpt_correction_T_min 0.488
_exptl_absorpt_correction_type psi-scans
_exptl_crystal_colour red
_exptl_crystal_density_diffrn 1.510
_exptl_crystal_description parallelepipeds
_exptl_crystal_F_000 2544
_exptl_crystal_size_max 0.24
_exptl_crystal_size_mid 0.20
_exptl_crystal_size_min 0.12
_refine_diff_density_max 0.617
_refine_diff_density_min -0.594
_refine_diff_density_rms 0.088
_refine_ls_extinction_coef 0.00000(15)
_refine_ls_extinction_expression Fc^*^=kFc[1+0.001xFc^2^\l^3^/sin(2\q)]^-1/4^
_refine_ls_extinction_method SHELXL
_refine_ls_goodness_of_fit_all 1.036
_refine_ls_goodness_of_fit_obs 1.071
_refine_ls_hydrogen_treatment 'riding model '
_refine_ls_matrix_type full
_refine_ls_number_parameters 317
_refine_ls_number_reflns 3607
_refine_ls_number_restraints 0
_refine_ls_restrained_S_all 1.037
_refine_ls_restrained_S_obs 1.071
_refine_ls_R_factor_all 0.0774
_refine_ls_R_factor_obs 0.0452
_refine_ls_shift/esd_max -1.514
_refine_ls_shift/esd_mean 0.006
_refine_ls_structure_factor_coef Fsqd
_refine_ls_weighting_details 'w=1/[\s^2^(Fo^2^)+(0.0595P)^2^+0.0000P] where P=(Fo^2^+2Fc^2^)/3'
_refine_ls_weighting_scheme calc
_refine_ls_wR_factor_all 0.1145
_refine_ls_wR_factor_obs 0.0976
_reflns_number_observed 2549
_reflns_number_total 3608
_reflns_observed_criterion >2sigma(I)
_cod_data_source_file ja993834u.cif
_cod_data_source_block tcndua
_cod_depositor_comments
;
The following automatic conversions were performed:

'_refine_ls_weighting_scheme' value 'calc
w=1/[\s^2^(Fo^2^)+(0.0595P)^2^+0.0000P] where P=(Fo^2^+2Fc^2^)/3' was
changed to 'calc'. New tag '_refine_ls_weighting_details' was
created. The value of the new tag was set to
'w=1/[\s^2^(Fo^2^)+(0.0595P)^2^+0.0000P] where P=(Fo^2^+2Fc^2^)/3'.

Automatic conversion script
Id: cif_fix_values 3143 2015-03-26 13:38:13Z robertas 
;
_cod_original_cell_volume 5501.7(26)
_cod_database_code 4115995

loop_
_symmetry_equiv_pos_as_xyz
'x, y, z'
'-x+1/2, -y, z+1/2'
'-x, y+1/2, -z+1/2'
'x+1/2, -y+1/2, -z'
'-x, -y, -z'
'x-1/2, y, -z-1/2'
'x, -y-1/2, z-1/2'
'-x-1/2, y-1/2, z'

loop_
_atom_site_aniso_label
_atom_site_aniso_U_11
_atom_site_aniso_U_22
_atom_site_aniso_U_33
_atom_site_aniso_U_23
_atom_site_aniso_U_13
_atom_site_aniso_U_12
Tc 0.0232(3) 0.0403(3) 0.0235(3) -0.0013(2) 0.0030(2) -0.0002(3)
Cl1 0.0392(10) 0.0602(11) 0.0316(8) -0.0071(8) 0.0098(8) 0.0044(9)
Cl2 0.0340(10) 0.0609(11) 0.0382(9) -0.0045(8) 0.0098(8) 0.0086(9)
P1 0.0304(10) 0.0403(10) 0.0276(8) -0.0020(8) 0.0019(7) -0.0018(8)
P2 0.0265(9) 0.0396(10) 0.0265(9) 0.0018(7) -0.0019(7) -0.0002(8)
O1 0.031(3) 0.035(3) 0.036(2) 0.004(2) -0.003(2) 0.001(2)
N1 0.029(3) 0.035(3) 0.042(3) 0.005(3) 0.005(2) -0.001(2)
C1 0.043(4) 0.039(4) 0.046(4) 0.004(3) 0.003(3) -0.006(3)
C2 0.045(4) 0.032(4) 0.056(4) 0.005(3) -0.005(4) -0.006(3)
C3 0.035(4) 0.049(4) 0.044(4) 0.005(3) -0.007(3) 0.008(3)
C4 0.030(4) 0.051(4) 0.030(4) 0.006(3) -0.001(3) 0.001(3)
C1A 0.037(4) 0.047(4) 0.024(3) 0.007(3) 0.001(3) -0.005(3)
C2A 0.034(4) 0.057(5) 0.071(5) -0.017(4) -0.006(4) -0.001(4)
C3A 0.035(5) 0.075(6) 0.102(7) -0.031(5) -0.002(5) 0.008(4)
C4A 0.032(5) 0.092(7) 0.067(5) 0.008(5) -0.002(4) 0.004(5)
C5A 0.043(5) 0.071(6) 0.074(6) 0.011(5) -0.020(4) -0.014(5)
C6A 0.052(5) 0.052(5) 0.060(5) -0.004(4) -0.009(4) -0.001(4)
C1B 0.028(4) 0.072(5) 0.038(4) -0.016(4) 0.002(3) -0.008(4)
C2B 0.058(5) 0.081(7) 0.057(5) -0.022(5) 0.007(4) 0.001(5)
C3B 0.089(7) 0.103(8) 0.077(7) -0.052(7) 0.019(6) 0.003(6)
C4B 0.054(6) 0.165(12) 0.045(6) -0.050(7) 0.014(4) 0.000(7)
C5B 0.084(8) 0.156(11) 0.037(5) -0.005(6) 0.002(5) 0.010(8)
C6B 0.100(8) 0.098(7) 0.035(4) 0.013(5) 0.017(4) 0.018(6)
C1C 0.030(4) 0.036(4) 0.037(4) 0.001(3) 0.004(3) -0.003(3)
C2C 0.038(4) 0.059(5) 0.036(4) 0.001(3) -0.006(3) 0.003(4)
C3C 0.019(4) 0.072(5) 0.067(5) 0.003(5) -0.002(4) -0.003(4)
C4C 0.028(4) 0.095(7) 0.065(5) 0.013(5) 0.006(4) -0.006(4)
C5C 0.049(5) 0.115(8) 0.069(6) 0.042(5) -0.001(5) -0.011(5)
C6C 0.021(4) 0.110(7) 0.057(5) 0.040(5) -0.011(4) -0.003(4)
C1D 0.021(4) 0.045(4) 0.034(4) -0.005(3) -0.001(3) -0.004(3)
C2D 0.058(5) 0.048(5) 0.057(5) -0.020(4) -0.022(4) 0.012(4)
C3D 0.079(7) 0.052(5) 0.107(8) -0.026(5) -0.037(6) 0.017(5)
C4D 0.066(6) 0.062(6) 0.087(7) -0.036(5) 0.012(5) -0.007(5)
C5D 0.093(7) 0.076(6) 0.033(4) -0.012(5) 0.001(4) -0.028(6)
C6D 0.064(5) 0.053(5) 0.030(4) 0.002(4) -0.008(4) -0.007(4)

loop_
_atom_site_label
_atom_site_type_symbol
_atom_site_fract_x
_atom_site_fract_y
_atom_site_fract_z
_atom_site_U_iso_or_equiv
_atom_site_thermal_displace_type
_atom_site_occupancy
_atom_site_calc_flag
_atom_site_refinement_flags
Tc Tc 0.15509(2) 0.12355(4) 0.36879(2) 0.0290(2) Uani 1 d .
Cl1 Cl 0.23177(8) 0.08634(13) 0.28097(8) 0.0437(5) Uani 1 d .
Cl2 Cl 0.07151(8) 0.21352(13) 0.42877(8) 0.0444(5) Uani 1 d .
P1 P 0.23413(8) 0.24353(13) 0.41004(8) 0.0328(4) Uani 1 d .
P2 P 0.06548(8) 0.07235(12) 0.29392(8) 0.0309(4) Uani 1 d .
O1 O 0.1369(2) 0.2672(3) 0.2937(2) 0.0341(10) Uani 1 d .
N1 N 0.1673(2) 0.0287(4) 0.4195(2) 0.0354(13) Uani 1 d .
C1 C 0.2311(3) 0.3374(5) 0.3457(3) 0.042(2) Uani 1 d .
H1A H 0.2491(3) 0.3981(5) 0.3632(3) 0.051 Uiso 1 calc R
H1B H 0.2589(3) 0.3172(5) 0.3087(3) 0.051 Uiso 1 calc R
C2 C 0.1610(3) 0.3556(4) 0.3209(4) 0.044(2) Uani 1 d .
H2A H 0.1327(3) 0.3767(4) 0.3572(4) 0.053 Uiso 1 calc R
H2B H 0.1612(3) 0.4066(4) 0.2873(4) 0.053 Uiso 1 calc R
C3 C 0.0698(3) 0.2739(5) 0.2681(3) 0.042(2) Uani 1 d .
H3A H 0.0670(3) 0.3252(5) 0.2349(3) 0.051 Uiso 1 calc R
H3B H 0.0389(3) 0.2892(5) 0.3037(3) 0.051 Uiso 1 calc R
C4 C 0.0528(3) 0.1767(4) 0.2379(3) 0.037(2) Uani 1 d .
H4A H 0.0799(3) 0.1672(4) 0.1985(3) 0.045 Uiso 1 calc R
H4B H 0.0065(3) 0.1777(4) 0.2240(3) 0.045 Uiso 1 calc R
C1A C 0.3229(3) 0.2148(5) 0.4194(3) 0.036(2) Uani 1 d .
C2A C 0.3472(3) 0.1265(6) 0.4031(4) 0.054(2) Uani 1 d .
H2AA H 0.3192(3) 0.0799(6) 0.3841(4) 0.065 Uiso 1 calc R
C3A C 0.4135(4) 0.1041(6) 0.4141(4) 0.071(3) Uani 1 d .
H3AA H 0.4299(4) 0.0428(6) 0.4020(4) 0.085 Uiso 1 calc R
C4A C 0.4550(4) 0.1710(7) 0.4427(4) 0.064(2) Uani 1 d .
H4AA H 0.4994(4) 0.1553(7) 0.4507(4) 0.076 Uiso 1 calc R
C5A C 0.4312(4) 0.2600(6) 0.4591(4) 0.063(2) Uani 1 d .
H5AA H 0.4596(4) 0.3066(6) 0.4775(4) 0.075 Uiso 1 calc R
C6A C 0.3640(4) 0.2826(5) 0.4485(4) 0.055(2) Uani 1 d .
H6AA H 0.3473(4) 0.3433(5) 0.4613(4) 0.066 Uiso 1 calc R
C1B C 0.2156(3) 0.3027(6) 0.4886(3) 0.046(2) Uani 1 d .
C2B C 0.1995(4) 0.3998(6) 0.4934(4) 0.065(2) Uani 1 d .
H2BA H 0.1963(4) 0.4376(6) 0.4551(4) 0.078 Uiso 1 calc R
C3B C 0.1880(5) 0.4419(8) 0.5541(5) 0.090(3) Uani 1 d .
H3BA H 0.1780(5) 0.5084(8) 0.5566(5) 0.108 Uiso 1 calc R
C4B C 0.1910(5) 0.3894(10) 0.6089(5) 0.088(4) Uani 1 d .
H4BA H 0.1806(5) 0.4184(10) 0.6494(5) 0.106 Uiso 1 calc R
C5B C 0.2090(5) 0.2928(10) 0.6071(4) 0.092(3) Uani 1 d .
H5BA H 0.2141(5) 0.2574(10) 0.6463(4) 0.111 Uiso 1 calc R
C6B C 0.2199(4) 0.2476(7) 0.5455(3) 0.078(3) Uani 1 d .
H6BA H 0.2298(4) 0.1810(7) 0.5433(3) 0.093 Uiso 1 calc R
C1C C -0.0141(3) 0.0424(4) 0.3326(3) 0.034(2) Uani 1 d .
C2C C -0.0750(3) 0.0585(5) 0.3028(3) 0.044(2) Uani 1 d .
H2CA H -0.0769(3) 0.0868(5) 0.2608(3) 0.053 Uiso 1 calc R
C3C C -0.1332(3) 0.0328(6) 0.3351(4) 0.053(2) Uani 1 d .
H3CA H -0.1740(3) 0.0441(6) 0.3145(4) 0.063 Uiso 1 calc R
C4C C -0.1319(4) -0.0083(6) 0.3962(4) 0.063(2) Uani 1 d .
H4CA H -0.1714(4) -0.0238(6) 0.4179(4) 0.076 Uiso 1 calc R
C5C C -0.0715(4) -0.0268(7) 0.4256(4) 0.078(3) Uani 1 d .
H5CA H -0.0701(4) -0.0570(7) 0.4670(4) 0.093 Uiso 1 calc R
C6C C -0.0129(3) -0.0009(6) 0.3945(4) 0.063(2) Uani 1 d .
H6CA H 0.0277(3) -0.0128(6) 0.4153(4) 0.075 Uiso 1 calc R
C1D C 0.0792(3) -0.0301(5) 0.2384(3) 0.033(2) Uani 1 d .
C2D C 0.1117(4) -0.1118(5) 0.2630(4) 0.055(2) Uani 1 d .
H2DA H 0.1265(4) -0.1120(5) 0.3068(4) 0.065 Uiso 1 calc R
C3D C 0.1226(5) -0.1927(6) 0.2238(5) 0.079(3) Uani 1 d .
H3DA H 0.1430(5) -0.2481(6) 0.2416(5) 0.095 Uiso 1 calc R
C4D C 0.1033(4) -0.1916(7) 0.1578(5) 0.072(3) Uani 1 d .
H4DA H 0.1125(4) -0.2449(7) 0.1304(5) 0.086 Uiso 1 calc R
C5D C 0.0711(5) -0.1131(6) 0.1337(4) 0.067(2) Uani 1 d .
H5DA H 0.0567(5) -0.1133(6) 0.0897(4) 0.081 Uiso 1 calc R
C6D C 0.0587(4) -0.0315(5) 0.1732(3) 0.049(2) Uani 1 d .
H6DA H 0.0366(4) 0.0223(5) 0.1555(3) 0.059 Uiso 1 calc R

loop_
_atom_type_symbol
_atom_type_description
_atom_type_scat_dispersion_real
_atom_type_scat_dispersion_imag
_atom_type_scat_source
C C 0.0033 0.0016 'International Tables Vol C Tables 4.2.6.8 and 6.1.1.4'
H H 0.0000 0.0000 'International Tables Vol C Tables 4.2.6.8 and 6.1.1.4'
N N 0.0061 0.0033 'International Tables Vol C Tables 4.2.6.8 and 6.1.1.4'
O O 0.0106 0.0060 'International Tables Vol C Tables 4.2.6.8 and 6.1.1.4'
P P 0.1023 0.0942 'International Tables Vol C Tables 4.2.6.8 and 6.1.1.4'
Cl Cl 0.1484 0.1585 'International Tables Vol C Tables 4.2.6.8 and 6.1.1.4'
Tc Tc -1.4390 0.7593 'International Tables Vol C Tables 4.2.6.8 and 6.1.1.4'

loop_
_geom_angle_atom_site_label_1
_geom_angle_atom_site_label_2
_geom_angle_atom_site_label_3
_geom_angle
N1 Tc Cl1 101.1(2)
N1 Tc Cl2 101.0(2)
Cl1 Tc Cl2 157.84(6)
N1 Tc P1 102.6(2)
Cl1 Tc P1 88.63(6)
Cl2 Tc P1 86.52(6)
N1 Tc P2 105.3(2)
Cl1 Tc P2 87.50(6)
Cl2 Tc P2 86.73(6)
P1 Tc P2 152.07(6)
N1 Tc O1 179.4(2)
Cl1 Tc O1 79.26(10)
Cl2 Tc O1 78.58(10)
P1 Tc O1 76.90(10)
P2 Tc O1 75.20(10)
C1B P1 C1 107.5(3)
C1B P1 C1A 101.8(3)
C1 P1 C1A 104.8(3)
C1B P1 Tc 117.7(2)
C1 P1 Tc 102.0(2)
C1A P1 Tc 121.7(2)
C1D P2 C1C 102.9(3)
C1D P2 C4 103.9(3)
C1C P2 C4 108.4(3)
C1D P2 Tc 119.3(2)
C1C P2 Tc 116.4(2)
C4 P2 Tc 105.0(2)
C2 O1 C3 113.8(5)
C2 O1 Tc 112.7(3)
C3 O1 Tc 113.6(3)
C2 C1 P1 112.5(5)
O1 C2 C1 107.8(5)
O1 C3 C4 107.5(5)
C3 C4 P2 113.9(4)
C2A C1A C6A 119.4(7)
C2A C1A P1 121.4(5)
C6A C1A P1 119.0(6)
C1A C2A C3A 120.6(7)
C4A C3A C2A 120.5(8)
C5A C4A C3A 119.5(8)
C4A C5A C6A 120.2(8)
C1A C6A C5A 119.8(7)
C2B C1B C6B 119.1(7)
C2B C1B P1 122.7(6)
C6B C1B P1 118.1(6)
C1B C2B C3B 120.6(9)
C4B C3B C2B 120.7(10)
C3B C4B C5B 120.9(9)
C4B C5B C6B 119.2(9)
C1B C6B C5B 119.2(9)
C2C C1C C6C 118.4(6)
C2C C1C P2 123.7(5)
C6C C1C P2 117.8(5)
C1C C2C C3C 120.3(6)
C4C C3C C2C 121.1(7)
C3C C4C C5C 119.2(7)
C4C C5C C6C 120.6(7)
C1C C6C C5C 120.4(7)
C6D C1D C2D 118.1(6)
C6D C1D P2 123.7(5)
C2D C1D P2 118.3(5)
C3D C2D C1D 121.2(7)
C2D C3D C4D 119.8(8)
C5D C4D C3D 119.4(8)
C4D C5D C6D 121.1(7)
C1D C6D C5D 120.3(7)

loop_
_geom_bond_atom_site_label_1
_geom_bond_atom_site_label_2
_geom_bond_distance
Tc N1 1.665(5)
Tc Cl1 2.397(2)
Tc Cl2 2.402(2)
Tc P1 2.424(2)
Tc P2 2.447(2)
Tc O1 2.500(4)
P1 C1B 1.814(7)
P1 C1 1.822(6)
P1 C1A 1.832(7)
P2 C1D 1.810(6)
P2 C1C 1.821(6)
P2 C4 1.833(6)
O1 C2 1.409(7)
O1 C3 1.445(7)
C1 C2 1.510(9)
C3 C4 1.498(8)
C1A C2A 1.340(9)
C1A C6A 1.370(9)
C2A C3A 1.382(9)
C3A C4A 1.362(10)
C4A C5A 1.344(11)
C5A C6A 1.399(10)
C1B C2B 1.367(10)
C1B C6B 1.372(10)
C2B C3B 1.368(11)
C3B C4B 1.318(14)
C4B C5B 1.367(13)
C5B C6B 1.401(12)
C1C C2C 1.378(8)
C1C C6C 1.379(8)
C2C C3C 1.382(9)
C3C C4C 1.351(10)
C4C C5C 1.371(10)
C5C C6C 1.378(10)
C1D C6D 1.375(8)
C1D C2D 1.381(9)
C2D C3D 1.374(10)
C3D C4D 1.384(11)
C4D C5D 1.341(11)
C5D C6D 1.390(10)
